data_7710616
loop_
_publ_author_name
'Wang, Shichun'
'Heng, Yi'
'Li, Tongyu'
'Wang, Dongwei'
'Hou, Guohua'
'Zi, Guofu'
'Walter, Marc D.'

_publ_section_title
;
 Intrinsic reactivity of
 [\h<sup>5</sup>-1,3-(Me<sub>3</sub>Si)<sub>2</sub>C<sub>5</sub>H<sub>3</sub>]<sub>2</sub>U(\h<sup>4</sup>-C<sub>4</sub>Ph<sub>2</sub>)
 in small molecule activation.
;
_journal_issue 29
_journal_name_full 'Dalton transactions (Cambridge, England : 2003)'
_journal_page_first 11072
_journal_page_last 11085
_journal_paper_doi 10.1039/d2dt01730j
_journal_volume 51
_journal_year 2022
_chemical_formula_moiety 'C57 H78 O Si6 U'
_chemical_formula_sum 'C57 H78 O Si6 U'
_chemical_formula_weight 1185.76
_space_group_crystal_system orthorhombic
_space_group_IT_number 19
_space_group_name_Hall 'P 2ac 2ab'
_space_group_name_H-M_alt 'P 21 21 21'
_atom_sites_solution_hydrogens geom
_atom_sites_solution_primary dual
_audit_creation_date 2021-05-05
_audit_creation_method
;
Olex2 1.2
(compiled 2018.05.29 svn.r3508 for OlexSys, GUI svn.r5506)
;
_audit_update_record
;
2022-05-12 deposited with the CCDC.	2022-06-27 downloaded from the CCDC.
;
_cell_angle_alpha 90
_cell_angle_beta 90
_cell_angle_gamma 90
_cell_formula_units_Z 4
_cell_length_a 13.3718(2)
_cell_length_b 15.3179(3)
_cell_length_c 28.4830(5)
_cell_measurement_reflns_used 15982
_cell_measurement_temperature 99.99(10)
_cell_measurement_theta_max 75.7930
_cell_measurement_theta_min 3.6150
_cell_volume 5834.11(18)
_computing_cell_refinement 'CrysAlisPro 1.171.40.84a (Rigaku OD, 2020)'
_computing_data_collection 'CrysAlisPro 1.171.40.84a (Rigaku OD, 2020)'
_computing_data_reduction 'CrysAlisPro 1.171.40.84a (Rigaku OD, 2020)'
_computing_molecular_graphics 'Olex2 (Dolomanov et al., 2009)'
_computing_publication_material 'Olex2 (Dolomanov et al., 2009)'
_computing_structure_refinement 'ShelXL (Sheldrick, 2015)'
_computing_structure_solution 'ShelXT (Sheldrick, 2015)'
_diffrn_ambient_environment N~2~
_diffrn_ambient_temperature 99.99(10)
_diffrn_detector 'Hybrid Pixel Array Detector'
_diffrn_detector_area_resol_mean 10.0000
_diffrn_detector_type HyPix
_diffrn_measured_fraction_theta_full 0.997
_diffrn_measured_fraction_theta_max 0.968
_diffrn_measurement_details
;
List of Runs (angles in degrees, time in seconds):

  # Type    Start    End  Width  t~exp~   \w     \q     \k     \f   Frames
#--------------------------------------------------------------------------
  1  \w     88.00 127.00   0.50    0.30    --  104.75 110.00-125.00   78
  2  \w    112.00 173.00   0.50    0.30    --  104.75  99.00 -25.00  122
  3  \w    -25.00  36.00   0.50    0.16    --   46.95 -29.00 -14.00  122
  4  \w    -16.00  28.00   0.50    0.16    --   46.95 -19.00-150.00   88
  5  \w     -3.00  23.00   0.50    0.16    --  -46.95  19.00-120.00   52
  6  \w    -67.00 -29.00   0.50    0.30    -- -102.00  61.00-180.00   76
  7  \w   -114.00 -89.00   0.50    0.16    --  -46.95-125.00 120.00   50
  8  \w   -153.00 -96.00   0.50    0.30    -- -102.00 -29.00 -14.00  114
  9  \w   -109.00 -83.00   0.50    0.16    --  -46.95-125.00-180.00   52
 10  \w     40.00  65.00   0.50    0.30    --  104.75 -94.00-180.00   50
 11  \w     74.00 107.00   0.50    0.30    --  104.75 -94.00-180.00   66
 12  \w     45.00  72.00   0.50    0.30    --  104.75 -61.00-150.00   54
 13  \w     37.00  72.00   0.50    0.30    --  104.75 -61.00-120.00   70
 14  \w     34.00  73.00   0.50    0.30    --  104.75 -61.00  30.00   78
 15  \w     34.00  60.00   0.50    0.30    --  104.75 -61.00  60.00   52
 16  \w     39.00  64.00   0.50    0.30    --  104.75 -61.00 120.00   50
;
_diffrn_measurement_device 'four-circle diffractometer'
_diffrn_measurement_device_type 'XtaLAB Synergy R, DW system, HyPix'
_diffrn_measurement_method '\w scans'
_diffrn_orient_matrix_type 'CrysAlisPro convention (1999,Acta A55,543-557)'
_diffrn_orient_matrix_UB_11 -0.0181788000
_diffrn_orient_matrix_UB_12 -0.0188985000
_diffrn_orient_matrix_UB_13 -0.0524296000
_diffrn_orient_matrix_UB_21 -0.0400950000
_diffrn_orient_matrix_UB_22 0.0935449000
_diffrn_orient_matrix_UB_23 -0.0067541000
_diffrn_orient_matrix_UB_31 0.1063916000
_diffrn_orient_matrix_UB_32 0.0320373000
_diffrn_orient_matrix_UB_33 -0.0113524000
_diffrn_radiation_monochromator mirror
_diffrn_radiation_probe x-ray
_diffrn_radiation_type CuK\a
_diffrn_radiation_wavelength 1.54184
_diffrn_reflns_av_R_equivalents 0.0469
_diffrn_reflns_av_unetI/netI 0.0591
_diffrn_reflns_Laue_measured_fraction_full 0.997
_diffrn_reflns_Laue_measured_fraction_max 0.968
_diffrn_reflns_limit_h_max 16
_diffrn_reflns_limit_h_min -13
_diffrn_reflns_limit_k_max 18
_diffrn_reflns_limit_k_min -14
_diffrn_reflns_limit_l_max 35
_diffrn_reflns_limit_l_min -33
_diffrn_reflns_number 23646
_diffrn_reflns_point_group_measured_fraction_full 0.940
_diffrn_reflns_point_group_measured_fraction_max 0.888
_diffrn_reflns_theta_full 67.684
_diffrn_reflns_theta_max 76.496
_diffrn_reflns_theta_min 3.103
_diffrn_source 'Rotating-anode X-ray tube'
_diffrn_source_type 'Rigaku (Cu) X-ray Source'
_exptl_absorpt_coefficient_mu 9.276
_exptl_absorpt_correction_T_max 1.00000
_exptl_absorpt_correction_T_min 0.87589
_exptl_absorpt_correction_type multi-scan
_exptl_absorpt_process_details
;
CrysAlisPro 1.171.40.84a (Rigaku Oxford Diffraction, 2020)
Empirical absorption correction using spherical harmonics,
implemented in SCALE3 ABSPACK scaling algorithm.
;
_exptl_crystal_colour brown
_exptl_crystal_colour_primary brown
_exptl_crystal_density_diffrn 1.350
_exptl_crystal_description block
_exptl_crystal_F_000 2416
_exptl_crystal_size_max 0.1
_exptl_crystal_size_mid 0.1
_exptl_crystal_size_min 0.1
_refine_diff_density_max 1.411
_refine_diff_density_min -2.196
_refine_diff_density_rms 0.133
_refine_ls_abs_structure_details
;
 Flack x determined using 3514 quotients [(I+)-(I-)]/[(I+)+(I-)]
 (Parsons, Flack and Wagner, Acta Cryst. B69 (2013) 249-259).
;
_refine_ls_abs_structure_Flack -0.026(5)
_refine_ls_extinction_method none
_refine_ls_goodness_of_fit_ref 1.094
_refine_ls_hydrogen_treatment constr
_refine_ls_matrix_type full
_refine_ls_number_parameters 604
_refine_ls_number_reflns 10877
_refine_ls_number_restraints 6
_refine_ls_restrained_S_all 1.094
_refine_ls_R_factor_all 0.0440
_refine_ls_R_factor_gt 0.0392
_refine_ls_shift/su_max 0.000
_refine_ls_shift/su_mean 0.000
_refine_ls_structure_factor_coef Fsqd
_refine_ls_weighting_details 'w=1/[\s^2^(Fo^2^)+(0.0454P)^2^+7.6087P] where P=(Fo^2^+2Fc^2^)/3'
_refine_ls_weighting_scheme calc
_refine_ls_wR_factor_gt 0.0996
_refine_ls_wR_factor_ref 0.1022
_reflns_Friedel_coverage 0.665
_reflns_Friedel_fraction_full 0.869
_reflns_Friedel_fraction_max 0.790
_reflns_number_gt 9736
_reflns_number_total 10877
_reflns_threshold_expression 'I > 2\s(I)'
_cod_data_source_file d2dt01730j2.cif
_cod_data_source_block compound16
_cod_depositor_comments 'Adding full bibliography for 7710605--7710617.cif.'
_cod_database_code 7710616
_shelx_shelxl_version_number 2014/7
_chemical_oxdiff_formula C1H1Si1O1U1
_shelx_space_group_comment
;
The symmetry employed for this shelxl refinement is uniquely defined
by the following loop, which should always be used as a source of
symmetry information in preference to the above space-group names.
They are only intended as comments.
;
_shelx_estimated_absorpt_t_max 0.457
_shelx_estimated_absorpt_t_min 0.457
_diffrn_oxdiff_digest_frames
;
01ca02c132823419043351892edf55385b000584e33
;
_reflns_odcompleteness_completeness 99.71
_reflns_odcompleteness_iscentric 1
_reflns_odcompleteness_theta 66.97
_olex2_refinement_description
;
1. Fixed Uiso
 At 1.2 times of:
  All C(H) groups
 At 1.5 times of:
  All C(H,H,H) groups
2. Uiso/Uaniso restraints and constraints
Uanis(C34) \\sim Ueq: with sigma of 0.001 and sigma for terminal atoms of 0.002
3.a Aromatic/amide H refined with riding coordinates:
 C3(H3), C5(H5), C17(H17), C19(H19), C35(H35), C36(H36), C37(H37), C38(H38),
 C39(H39), C41(H41), C42(H42), C43(H43), C44(H44), C45(H45), C48(H48), C49(H49),
  C50(H50), C51(H51), C52(H52), C54(H54), C55(H55), C56(H56), C57(H57), C58(H58)
3.b Idealised Me refined as rotating group:
 C6(H6A,H6B,H6C), C7(H7A,H7B,H7C), C8(H8A,H8B,H8C), C9(H9A,H9B,H9C), C10(H10A,
 H10B,H10C), C11(H11A,H11B,H11C), C12(H12A,H12B,H12C), C13(H13A,H13B,H13C),
 C14(H14A,H14B,H14C), C20(H20A,H20B,H20C), C21(H21A,H21B,H21C), C22(H22A,H22B,
 H22C), C23(H23A,H23B,H23C), C24(H24A,H24B,H24C), C25(H25A,H25B,H25C), C26(H26A,
 H26B,H26C), C27(H27A,H27B,H27C), C28(H28A,H28B,H28C)
;
_olex2_submission_special_instructions 'No special instructions were received'
_oxdiff_exptl_absorpt_empirical_details
;
Empirical correction (ABSPACK) includes:
- Absorption correction using spherical harmonics
- Frame scaling
;
_oxdiff_exptl_absorpt_empirical_full_max 1.239
_oxdiff_exptl_absorpt_empirical_full_min 0.802

loop_
_space_group_symop_operation_xyz
'x, y, z'
'-x+1/2, -y, z+1/2'
'-x, y+1/2, -z+1/2'
'x+1/2, -y+1/2, -z'

loop_
_atom_site_label
_atom_site_type_symbol
_atom_site_fract_x
_atom_site_fract_y
_atom_site_fract_z
_atom_site_U_iso_or_equiv
_atom_site_adp_type
_atom_site_occupancy
_atom_site_site_symmetry_order
_atom_site_calc_flag
_atom_site_refinement_flags_posn
_atom_site_refinement_flags_adp
_atom_site_refinement_flags_occupancy
_atom_site_disorder_assembly
_atom_site_disorder_group
U1 U 0.28620(2) 0.50091(2) 0.62455(2) 0.01522(9) Uani 1 1 d . . . . .
Si1 Si 0.40348(18) 0.23575(15) 0.61633(9) 0.0215(5) Uani 1 1 d . . . . .
Si2 Si 0.11280(17) 0.25870(15) 0.60988(9) 0.0195(5) Uani 1 1 d . . . . .
Si3 Si 0.29248(19) 0.46092(16) 0.47172(9) 0.0215(5) Uani 1 1 d . . . . .
Si4 Si 0.25210(17) 0.74767(18) 0.56313(10) 0.0213(5) Uani 1 1 d . . . . .
Si5 Si -0.00376(19) 0.61874(16) 0.59016(9) 0.0211(5) Uani 1 1 d . . . . .
Si6 Si 0.2323(2) 0.64485(17) 0.75433(9) 0.0211(5) Uani 1 1 d . . . . .
O1 O 0.4343(4) 0.5462(4) 0.6170(2) 0.0171(12) Uani 1 1 d . . . . .
C1 C 0.3225(7) 0.3254(5) 0.5915(3) 0.0186(18) Uani 1 1 d . . . . .
C2 C 0.2151(8) 0.3356(5) 0.5916(3) 0.0164(17) Uani 1 1 d . . . . .
C3 C 0.1915(7) 0.3989(5) 0.5564(3) 0.0191(18) Uani 1 1 d . . . . .
H3 H 0.1271 0.4163 0.5485 0.023 Uiso 1 1 calc R . . . .
C4 C 0.2819(7) 0.4322(6) 0.5346(3) 0.0226(19) Uani 1 1 d . . . . .
C5 C 0.3589(7) 0.3851(6) 0.5581(3) 0.0198(18) Uani 1 1 d . . . . .
H5 H 0.4266 0.3931 0.5520 0.024 Uiso 1 1 calc R . . . .
C6 C 0.3561(8) 0.1271(6) 0.5949(4) 0.027(2) Uani 1 1 d . . . . .
H6A H 0.2914 0.1159 0.6082 0.041 Uiso 1 1 calc GR . . . .
H6B H 0.4017 0.0819 0.6043 0.041 Uiso 1 1 calc GR . . . .
H6C H 0.3512 0.1281 0.5613 0.041 Uiso 1 1 calc GR . . . .
C7 C 0.5308(8) 0.2465(7) 0.5890(6) 0.049(3) Uani 1 1 d . . . . .
H7A H 0.5253 0.2408 0.5556 0.073 Uiso 1 1 calc GR . . . .
H7B H 0.5738 0.2016 0.6010 0.073 Uiso 1 1 calc GR . . . .
H7C H 0.5583 0.3027 0.5966 0.073 Uiso 1 1 calc GR . . . .
C8 C 0.4192(10) 0.2324(7) 0.6806(4) 0.041(3) Uani 1 1 d . . . . .
H8A H 0.4635 0.2784 0.6903 0.062 Uiso 1 1 calc GR . . . .
H8B H 0.4468 0.1771 0.6896 0.062 Uiso 1 1 calc GR . . . .
H8C H 0.3554 0.2401 0.6955 0.062 Uiso 1 1 calc GR . . . .
C9 C 0.1013(8) 0.1783(8) 0.5605(5) 0.038(3) Uani 1 1 d . . . . .
H9A H 0.0806 0.2082 0.5325 0.057 Uiso 1 1 calc GR . . . .
H9B H 0.0525 0.1347 0.5685 0.057 Uiso 1 1 calc GR . . . .
H9C H 0.1648 0.1508 0.5551 0.057 Uiso 1 1 calc GR . . . .
C10 C 0.1346(7) 0.1975(6) 0.6658(4) 0.026(2) Uani 1 1 d . . . . .
H10A H 0.2034 0.1798 0.6674 0.039 Uiso 1 1 calc GR . . . .
H10B H 0.0924 0.1468 0.6665 0.039 Uiso 1 1 calc GR . . . .
H10C H 0.1191 0.2344 0.6920 0.039 Uiso 1 1 calc GR . . . .
C11 C -0.0096(7) 0.3192(6) 0.6115(4) 0.025(2) Uani 1 1 d . . . . .
H11A H -0.0024 0.3710 0.6302 0.038 Uiso 1 1 calc GR . . . .
H11B H -0.0601 0.2825 0.6250 0.038 Uiso 1 1 calc GR . . . .
H11C H -0.0287 0.3351 0.5802 0.038 Uiso 1 1 calc GR . . . .
C12 C 0.1735(7) 0.5031(8) 0.4458(3) 0.0304(18) Uani 1 1 d . . . . .
H12A H 0.1191 0.4658 0.4548 0.046 Uiso 1 1 calc GR . . . .
H12B H 0.1791 0.5041 0.4122 0.046 Uiso 1 1 calc GR . . . .
H12C H 0.1612 0.5612 0.4571 0.046 Uiso 1 1 calc GR . . . .
C13 C 0.3998(8) 0.5373(7) 0.4609(4) 0.033(2) Uani 1 1 d . . . . .
H13A H 0.3877 0.5915 0.4769 0.050 Uiso 1 1 calc GR . . . .
H13B H 0.4061 0.5478 0.4278 0.050 Uiso 1 1 calc GR . . . .
H13C H 0.4604 0.5116 0.4725 0.050 Uiso 1 1 calc GR . . . .
C14 C 0.3166(8) 0.3542(6) 0.4412(3) 0.028(2) Uani 1 1 d . . . . .
H14A H 0.3734 0.3261 0.4553 0.042 Uiso 1 1 calc GR . . . .
H14B H 0.3297 0.3647 0.4086 0.042 Uiso 1 1 calc GR . . . .
H14C H 0.2589 0.3173 0.4443 0.042 Uiso 1 1 calc GR . . . .
C15 C 0.2139(8) 0.6678(5) 0.6094(3) 0.0192(19) Uani 1 1 d . . . . .
C16 C 0.1221(6) 0.6202(6) 0.6193(3) 0.0206(18) Uani 1 1 d . . . . .
C17 C 0.1270(7) 0.5968(6) 0.6681(3) 0.0209(18) Uani 1 1 d . . . . .
H17 H 0.0784 0.5647 0.6838 0.025 Uiso 1 1 calc R . . . .
C18 C 0.2160(7) 0.6292(6) 0.6893(3) 0.0195(17) Uani 1 1 d . . . . .
C19 C 0.2674(7) 0.6745(6) 0.6523(3) 0.0214(19) Uani 1 1 d . . . . .
H19 H 0.3276 0.7042 0.6559 0.026 Uiso 1 1 calc R . . . .
C20 C 0.3921(7) 0.7507(8) 0.5590(4) 0.033(2) Uani 1 1 d . . . . .
H20A H 0.4196 0.7685 0.5886 0.050 Uiso 1 1 calc GR . . . .
H20B H 0.4118 0.7915 0.5351 0.050 Uiso 1 1 calc GR . . . .
H20C H 0.4167 0.6936 0.5511 0.050 Uiso 1 1 calc GR . . . .
C21 C 0.2103(9) 0.8587(7) 0.5836(4) 0.035(2) Uani 1 1 d . . . . .
H21A H 0.1394 0.8643 0.5793 0.053 Uiso 1 1 calc GR . . . .
H21B H 0.2441 0.9029 0.5658 0.053 Uiso 1 1 calc GR . . . .
H21C H 0.2261 0.8655 0.6163 0.053 Uiso 1 1 calc GR . . . .
C22 C 0.2021(8) 0.7263(7) 0.5031(4) 0.032(2) Uani 1 1 d . . . . .
H22A H 0.2305 0.6732 0.4911 0.047 Uiso 1 1 calc GR . . . .
H22B H 0.2195 0.7739 0.4828 0.047 Uiso 1 1 calc GR . . . .
H22C H 0.1307 0.7208 0.5046 0.047 Uiso 1 1 calc GR . . . .
C23 C -0.0968(7) 0.5747(7) 0.6334(4) 0.027(2) Uani 1 1 d . . . . .
H23A H -0.0810 0.5150 0.6404 0.041 Uiso 1 1 calc GR . . . .
H23B H -0.1628 0.5780 0.6202 0.041 Uiso 1 1 calc GR . . . .
H23C H -0.0942 0.6086 0.6617 0.041 Uiso 1 1 calc GR . . . .
C24 C -0.0201(8) 0.5556(6) 0.5346(4) 0.029(2) Uani 1 1 d . . . . .
H24A H 0.0331 0.5697 0.5132 0.043 Uiso 1 1 calc GR . . . .
H24B H -0.0831 0.5704 0.5205 0.043 Uiso 1 1 calc GR . . . .
H24C H -0.0186 0.4942 0.5414 0.043 Uiso 1 1 calc GR . . . .
C25 C -0.0402(8) 0.7341(7) 0.5772(4) 0.030(2) Uani 1 1 d . . . . .
H25A H -0.0244 0.7703 0.6036 0.045 Uiso 1 1 calc GR . . . .
H25B H -0.1108 0.7368 0.5711 0.045 Uiso 1 1 calc GR . . . .
H25C H -0.0042 0.7543 0.5501 0.045 Uiso 1 1 calc GR . . . .
C26 C 0.3255(8) 0.5750(7) 0.7859(3) 0.027(2) Uani 1 1 d . . . . .
H26A H 0.3083 0.5146 0.7819 0.041 Uiso 1 1 calc GR . . . .
H26B H 0.3250 0.5892 0.8188 0.041 Uiso 1 1 calc GR . . . .
H26C H 0.3910 0.5853 0.7733 0.041 Uiso 1 1 calc GR . . . .
C27 C 0.1074(8) 0.6252(7) 0.7818(3) 0.027(2) Uani 1 1 d . . . . .
H27A H 0.0594 0.6648 0.7686 0.040 Uiso 1 1 calc GR . . . .
H27B H 0.1119 0.6345 0.8151 0.040 Uiso 1 1 calc GR . . . .
H27C H 0.0869 0.5662 0.7758 0.040 Uiso 1 1 calc GR . . . .
C28 C 0.2735(9) 0.7611(6) 0.7634(4) 0.031(2) Uani 1 1 d . . . . .
H28A H 0.3418 0.7674 0.7534 0.046 Uiso 1 1 calc GR . . . .
H28B H 0.2681 0.7759 0.7960 0.046 Uiso 1 1 calc GR . . . .
H28C H 0.2318 0.7994 0.7453 0.046 Uiso 1 1 calc GR . . . .
C29 C 0.2456(6) 0.4210(6) 0.6969(4) 0.0168(19) Uani 1 1 d . . . . .
C30 C 0.3414(7) 0.4317(6) 0.7038(3) 0.0216(19) Uani 1 1 d . . . . .
C31 C 0.4281(6) 0.4633(5) 0.6934(3) 0.0172(17) Uani 1 1 d . . . . .
C32 C 0.5178(6) 0.4996(8) 0.6867(3) 0.0211(16) Uani 1 1 d . . . . .
C34 C 0.1713(7) 0.3846(6) 0.7306(3) 0.0198(18) Uani 1 1 d . U . . .
C35 C 0.0692(7) 0.3974(6) 0.7238(4) 0.025(2) Uani 1 1 d . . . . .
H35 H 0.0478 0.4300 0.6982 0.030 Uiso 1 1 calc R . . . .
C36 C -0.0004(8) 0.3633(7) 0.7538(4) 0.031(2) Uani 1 1 d . . . . .
H36 H -0.0680 0.3739 0.7488 0.037 Uiso 1 1 calc R . . . .
C37 C 0.0303(9) 0.3125(9) 0.7920(4) 0.043(3) Uani 1 1 d . . . . .
H37 H -0.0168 0.2878 0.8120 0.052 Uiso 1 1 calc R . . . .
C38 C 0.1301(9) 0.2995(9) 0.7997(4) 0.046(3) Uani 1 1 d . . . . .
H38 H 0.1508 0.2674 0.8257 0.055 Uiso 1 1 calc R . . . .
C39 C 0.2013(7) 0.3339(7) 0.7689(4) 0.028(2) Uani 1 1 d . . . . .
H39 H 0.2689 0.3231 0.7739 0.034 Uiso 1 1 calc R . . . .
C40 C 0.5950(6) 0.5028(7) 0.7244(3) 0.0205(15) Uani 1 1 d . . . . .
C41 C 0.5705(7) 0.4693(6) 0.7688(3) 0.0191(18) Uani 1 1 d . . . . .
H41 H 0.5062 0.4484 0.7741 0.023 Uiso 1 1 calc R . . . .
C42 C 0.6399(8) 0.4667(6) 0.8050(3) 0.0237(19) Uani 1 1 d . . . . .
H42 H 0.6225 0.4435 0.8340 0.028 Uiso 1 1 calc R . . . .
C43 C 0.7369(6) 0.4996(8) 0.7974(3) 0.0228(16) Uani 1 1 d . . . . .
H43 H 0.7845 0.4982 0.8211 0.027 Uiso 1 1 calc R . . . .
C44 C 0.7601(7) 0.5341(6) 0.7536(4) 0.022(2) Uani 1 1 d . . . . .
H44 H 0.8241 0.5557 0.7483 0.026 Uiso 1 1 calc R . . . .
C45 C 0.6909(7) 0.5370(6) 0.7181(3) 0.0215(18) Uani 1 1 d . . . . .
H45 H 0.7080 0.5621 0.6894 0.026 Uiso 1 1 calc R . . . .
C46 C 0.5308(6) 0.5455(5) 0.6391(3) 0.0183(18) Uani 1 1 d . . . . .
C47 C 0.6027(6) 0.4962(7) 0.6062(3) 0.0209(16) Uani 1 1 d . . . . .
C48 C 0.6702(7) 0.4331(6) 0.6218(4) 0.028(2) Uani 1 1 d . . . . .
H48 H 0.6716 0.4176 0.6533 0.033 Uiso 1 1 calc R . . . .
C49 C 0.7354(7) 0.3931(7) 0.5903(4) 0.029(2) Uani 1 1 d . . . . .
H49 H 0.7804 0.3514 0.6012 0.035 Uiso 1 1 calc R . . . .
C50 C 0.7343(7) 0.4143(7) 0.5436(4) 0.031(2) Uani 1 1 d . . . . .
H50 H 0.7787 0.3878 0.5229 0.037 Uiso 1 1 calc R . . . .
C51 C 0.6661(8) 0.4759(6) 0.5273(4) 0.033(2) Uani 1 1 d . . . . .
H51 H 0.6647 0.4903 0.4955 0.039 Uiso 1 1 calc R . . . .
C52 C 0.5999(7) 0.5161(6) 0.5584(3) 0.0214(19) Uani 1 1 d . . . . .
H52 H 0.5537 0.5564 0.5472 0.026 Uiso 1 1 calc R . . . .
C53 C 0.5609(7) 0.6414(6) 0.6464(3) 0.0196(18) Uani 1 1 d . . . . .
C54 C 0.6262(7) 0.6860(6) 0.6172(3) 0.0218(18) Uani 1 1 d . . . . .
H54 H 0.6599 0.6560 0.5936 0.026 Uiso 1 1 calc R . . . .
C55 C 0.6422(7) 0.7759(6) 0.6228(3) 0.0228(18) Uani 1 1 d . . . . .
H55 H 0.6863 0.8050 0.6029 0.027 Uiso 1 1 calc R . . . .
C56 C 0.5930(7) 0.8211(6) 0.6572(3) 0.025(2) Uani 1 1 d . . . . .
H56 H 0.6014 0.8811 0.6602 0.030 Uiso 1 1 calc R . . . .
C57 C 0.5298(7) 0.7757(6) 0.6879(4) 0.0222(19) Uani 1 1 d . . . . .
H57 H 0.4979 0.8054 0.7122 0.027 Uiso 1 1 calc R . . . .
C58 C 0.5148(6) 0.6887(6) 0.6826(3) 0.0185(17) Uani 1 1 d . . . . .
H58 H 0.4730 0.6596 0.7035 0.022 Uiso 1 1 calc R . . . .

loop_
_atom_site_aniso_label
_atom_site_aniso_U_11
_atom_site_aniso_U_22
_atom_site_aniso_U_33
_atom_site_aniso_U_23
_atom_site_aniso_U_13
_atom_site_aniso_U_12
U1 0.01457(13) 0.01522(13) 0.01586(13) 0.00062(16) 0.00006(9) 0.00013(16)
Si1 0.0190(11) 0.0185(11) 0.0269(14) -0.0022(10) -0.0029(10) 0.0011(9)
Si2 0.0165(11) 0.0176(11) 0.0245(12) -0.0004(9) 0.0004(9) -0.0026(9)
Si3 0.0268(13) 0.0210(11) 0.0168(11) 0.0015(9) 0.0018(10) 0.0001(10)
Si4 0.0248(13) 0.0208(13) 0.0184(13) 0.0010(11) -0.0004(9) -0.0004(9)
Si5 0.0178(11) 0.0231(12) 0.0223(12) -0.0005(10) -0.0011(10) 0.0029(9)
Si6 0.0224(12) 0.0233(13) 0.0175(13) 0.0000(10) 0.0009(10) 0.0028(10)
O1 0.014(3) 0.022(3) 0.015(3) -0.002(2) 0.004(2) -0.006(2)
C1 0.023(4) 0.014(4) 0.020(4) -0.003(3) 0.002(4) 0.000(3)
C2 0.019(4) 0.013(4) 0.017(4) -0.003(3) 0.001(4) -0.004(4)
C3 0.022(5) 0.012(4) 0.024(4) 0.004(3) -0.001(4) -0.005(3)
C4 0.018(4) 0.022(4) 0.028(5) 0.003(4) 0.002(4) 0.003(4)
C5 0.021(4) 0.021(4) 0.017(4) 0.000(3) -0.006(4) -0.010(4)
C6 0.030(5) 0.023(4) 0.029(5) 0.002(4) 0.001(4) -0.002(4)
C7 0.028(6) 0.025(5) 0.093(11) 0.005(6) 0.009(6) 0.004(4)
C8 0.062(8) 0.024(5) 0.038(6) -0.006(5) -0.016(6) 0.018(5)
C9 0.020(5) 0.040(6) 0.054(7) -0.003(5) -0.004(5) -0.001(4)
C10 0.021(4) 0.022(4) 0.035(6) 0.007(4) 0.008(4) 0.005(4)
C11 0.021(4) 0.019(4) 0.035(6) 0.000(4) 0.000(4) -0.007(4)
C12 0.039(5) 0.027(4) 0.025(4) 0.004(6) -0.002(4) 0.004(6)
C13 0.032(5) 0.040(5) 0.027(6) 0.014(5) 0.000(4) -0.005(5)
C14 0.033(5) 0.031(5) 0.020(5) -0.007(4) 0.004(4) -0.001(4)
C15 0.017(4) 0.011(4) 0.030(5) -0.008(4) 0.007(4) -0.005(3)
C16 0.021(4) 0.022(4) 0.019(4) 0.003(4) 0.000(4) 0.015(3)
C17 0.027(5) 0.021(4) 0.015(4) 0.002(3) -0.003(4) 0.002(4)
C18 0.020(4) 0.019(4) 0.019(4) -0.004(3) -0.002(4) 0.005(4)
C19 0.019(4) 0.022(5) 0.023(5) 0.007(4) 0.000(4) 0.001(4)
C20 0.027(5) 0.040(6) 0.033(6) 0.014(5) -0.006(4) -0.004(5)
C21 0.048(7) 0.024(5) 0.034(6) -0.001(4) 0.000(5) -0.004(5)
C22 0.030(5) 0.041(6) 0.023(5) -0.002(4) -0.005(4) 0.000(4)
C23 0.018(4) 0.033(5) 0.031(6) 0.004(4) 0.002(4) 0.004(4)
C24 0.031(5) 0.029(5) 0.027(5) -0.002(4) -0.008(4) 0.008(4)
C25 0.028(5) 0.029(5) 0.032(6) -0.002(4) 0.004(4) 0.008(4)
C26 0.036(5) 0.036(5) 0.010(4) -0.006(4) -0.011(4) 0.007(4)
C27 0.030(5) 0.030(5) 0.021(5) -0.006(4) 0.004(4) 0.000(4)
C28 0.045(6) 0.020(5) 0.028(5) -0.007(4) 0.012(5) 0.000(5)
C29 0.014(4) 0.009(4) 0.027(5) -0.001(4) -0.006(3) -0.002(3)
C30 0.025(5) 0.017(4) 0.023(5) -0.007(4) 0.008(4) -0.001(4)
C31 0.020(4) 0.012(3) 0.019(4) -0.002(3) -0.003(4) -0.001(3)
C32 0.021(4) 0.020(4) 0.022(4) 0.005(5) 0.006(3) 0.006(5)
C34 0.020(2) 0.020(2) 0.019(2) 0.0017(13) 0.0003(13) -0.0006(13)
C35 0.024(5) 0.023(4) 0.027(5) -0.004(4) -0.001(4) 0.001(4)
C36 0.021(5) 0.033(5) 0.039(6) -0.002(5) 0.008(4) -0.012(4)
C37 0.033(6) 0.060(8) 0.037(7) 0.000(6) 0.012(5) -0.011(6)
C38 0.044(7) 0.060(8) 0.032(6) 0.023(6) -0.002(5) -0.021(6)
C39 0.020(5) 0.034(5) 0.031(6) 0.008(4) 0.001(4) -0.011(4)
C40 0.019(4) 0.017(3) 0.025(4) -0.004(5) -0.002(3) -0.003(5)
C41 0.018(4) 0.017(4) 0.022(5) 0.003(3) -0.002(4) 0.003(3)
C42 0.035(5) 0.018(4) 0.017(4) -0.004(3) -0.003(4) 0.001(4)
C43 0.032(4) 0.018(4) 0.018(4) 0.000(5) -0.009(3) 0.002(5)
C44 0.019(4) 0.023(4) 0.024(5) -0.002(4) -0.005(4) -0.006(3)
C45 0.022(4) 0.025(4) 0.018(4) 0.001(4) -0.005(4) -0.001(4)
C46 0.017(4) 0.014(4) 0.024(5) 0.006(3) -0.001(3) 0.001(3)
C47 0.018(3) 0.022(4) 0.022(4) -0.005(5) -0.001(3) -0.004(5)
C48 0.020(4) 0.032(5) 0.032(5) -0.008(4) -0.003(4) 0.003(4)
C49 0.019(5) 0.041(6) 0.027(5) -0.012(5) 0.001(4) 0.007(4)
C50 0.020(5) 0.034(6) 0.039(6) -0.016(5) 0.008(4) 0.000(4)
C51 0.037(6) 0.036(6) 0.026(5) -0.016(4) 0.006(4) -0.005(4)
C52 0.023(4) 0.021(5) 0.020(4) 0.000(3) 0.007(3) -0.002(3)
C53 0.018(4) 0.020(4) 0.021(4) -0.004(4) -0.007(4) -0.004(3)
C54 0.020(4) 0.027(4) 0.018(5) 0.006(4) -0.001(4) -0.004(4)
C55 0.030(4) 0.025(4) 0.013(4) 0.002(4) 0.001(4) -0.005(4)
C56 0.035(5) 0.017(4) 0.022(5) 0.003(4) -0.007(4) -0.004(4)
C57 0.020(4) 0.017(4) 0.030(5) -0.003(4) -0.002(4) 0.003(3)
C58 0.017(4) 0.027(4) 0.011(4) -0.002(3) 0.001(3) 0.000(3)

loop_
_atom_type_symbol
_atom_type_description
_atom_type_scat_dispersion_real
_atom_type_scat_dispersion_imag
_atom_type_scat_source
C C 0.0181 0.0091 'International Tables Vol C Tables 4.2.6.8 and 6.1.1.4'
H H 0.0000 0.0000 'International Tables Vol C Tables 4.2.6.8 and 6.1.1.4'
O O 0.0492 0.0322 'International Tables Vol C Tables 4.2.6.8 and 6.1.1.4'
Si Si 0.2541 0.3302 'International Tables Vol C Tables 4.2.6.8 and 6.1.1.4'
U U -4.3638 13.4090 'International Tables Vol C Tables 4.2.6.8 and 6.1.1.4'

loop_
_geom_angle_atom_site_label_1
_geom_angle_atom_site_label_2
_geom_angle_atom_site_label_3
_geom_angle
_geom_angle_site_symmetry_1
_geom_angle_site_symmetry_3
_geom_angle_publ_flag
O1 U1 C2 124.7(3) . . ?
O1 U1 C3 122.6(2) . . ?
O1 U1 C4 92.9(3) . . ?
O1 U1 C5 79.1(2) . . ?
O1 U1 C15 90.5(3) . . ?
O1 U1 C16 120.3(3) . . ?
O1 U1 C18 98.5(2) . . ?
O1 U1 C19 78.4(3) . . ?
O1 U1 C29 117.2(2) . . ?
O1 U1 C30 87.5(3) . . ?
O1 U1 C31 60.1(2) . . ?
C3 U1 C2 29.3(2) . . ?
C3 U1 C16 88.5(3) . . ?
C3 U1 C18 133.2(3) . . ?
C4 U1 C2 49.8(3) . . ?
C4 U1 C3 30.2(3) . . ?
C4 U1 C16 100.3(3) . . ?
C4 U1 C18 148.5(3) . . ?
C4 U1 C19 128.5(3) . . ?
C4 U1 C31 125.9(3) . . ?
C5 U1 C2 47.6(3) . . ?
C5 U1 C3 47.6(3) . . ?
C5 U1 C4 29.8(3) . . ?
C5 U1 C16 130.0(3) . . ?
C5 U1 C18 176.3(3) . . ?
C5 U1 C19 146.8(3) . . ?
C5 U1 C31 96.3(3) . . ?
C15 U1 C2 130.5(3) . . ?
C15 U1 C3 104.5(3) . . ?
C15 U1 C4 101.5(3) . . ?
C15 U1 C5 127.4(3) . . ?
C15 U1 C16 29.9(3) . . ?
C15 U1 C18 49.5(3) . . ?
C15 U1 C19 29.6(3) . . ?
C15 U1 C31 122.6(3) . . ?
C16 U1 C2 107.1(3) . . ?
C18 U1 C2 135.4(3) . . ?
C18 U1 C16 48.8(3) . . ?
C19 U1 C2 155.1(3) . . ?
C19 U1 C3 133.6(3) . . ?
C19 U1 C16 48.3(3) . . ?
C19 U1 C18 29.5(3) . . ?
C19 U1 C31 93.4(3) . . ?
C29 U1 C2 76.2(3) . . ?
C29 U1 C3 101.8(3) . . ?
C29 U1 C4 125.6(3) . . ?
C29 U1 C5 109.4(3) . . ?
C29 U1 C15 120.9(3) . . ?
C29 U1 C16 101.1(3) . . ?
C29 U1 C18 74.2(3) . . ?
C29 U1 C19 102.6(3) . . ?
C29 U1 C30 29.8(3) . . ?
C29 U1 C31 57.2(3) . . ?
C30 U1 C2 91.0(3) . . ?
C30 U1 C3 120.2(3) . . ?
C30 U1 C4 130.8(3) . . ?
C30 U1 C5 103.4(3) . . ?
C30 U1 C15 127.7(3) . . ?
C30 U1 C16 121.6(3) . . ?
C30 U1 C18 79.2(3) . . ?
C30 U1 C19 99.7(3) . . ?
C30 U1 C31 27.4(3) . . ?
C31 U1 C2 105.9(3) . . ?
C31 U1 C3 132.9(2) . . ?
C31 U1 C16 133.7(3) . . ?
C31 U1 C18 84.9(3) . . ?
C6 Si1 C1 109.2(4) . . ?
C7 Si1 C1 107.5(5) . . ?
C7 Si1 C6 104.4(5) . . ?
C8 Si1 C1 117.3(4) . . ?
C8 Si1 C6 109.6(5) . . ?
C8 Si1 C7 108.1(7) . . ?
C2 Si2 C11 109.3(4) . . ?
C9 Si2 C2 105.3(5) . . ?
C9 Si2 C11 105.7(5) . . ?
C10 Si2 C2 115.9(4) . . ?
C10 Si2 C9 108.8(5) . . ?
C10 Si2 C11 111.2(4) . . ?
C4 Si3 C12 113.5(4) . . ?
C4 Si3 C13 111.5(5) . . ?
C4 Si3 C14 104.7(4) . . ?
C12 Si3 C13 111.7(5) . . ?
C12 Si3 C14 105.3(5) . . ?
C13 Si3 C14 109.6(5) . . ?
C15 Si4 C20 109.5(5) . . ?
C15 Si4 C21 107.0(5) . . ?
C20 Si4 C21 107.1(5) . . ?
C22 Si4 C15 115.7(5) . . ?
C22 Si4 C20 107.7(5) . . ?
C22 Si4 C21 109.7(5) . . ?
C23 Si5 C16 107.9(4) . . ?
C24 Si5 C16 119.1(4) . . ?
C24 Si5 C23 107.0(5) . . ?
C24 Si5 C25 106.9(5) . . ?
C25 Si5 C16 108.1(4) . . ?
C25 Si5 C23 107.3(5) . . ?
C18 Si6 C28 106.8(5) . . ?
C26 Si6 C18 118.5(4) . . ?
C26 Si6 C28 106.2(5) . . ?
C27 Si6 C18 106.8(4) . . ?
C27 Si6 C26 107.5(5) . . ?
C27 Si6 C28 110.9(5) . . ?
C46 O1 U1 142.8(5) . . ?
Si1 C1 U1 130.6(4) . . ?
C2 C1 U1 74.4(5) . . ?
C2 C1 Si1 130.4(7) . . ?
C5 C1 U1 71.0(5) . . ?
C5 C1 Si1 122.0(7) . . ?
C5 C1 C2 106.0(8) . . ?
Si2 C2 U1 134.9(4) . . ?
C1 C2 U1 76.5(5) . . ?
C1 C2 Si2 131.0(7) . . ?
C3 C2 U1 72.8(5) . . ?
C3 C2 Si2 117.3(7) . . ?
C3 C2 C1 106.9(8) . . ?
U1 C3 H3 115.2 . . ?
C2 C3 U1 78.0(5) . . ?
C2 C3 H3 124.6 . . ?
C2 C3 C4 110.8(8) . . ?
C4 C3 U1 74.0(5) . . ?
C4 C3 H3 124.6 . . ?
Si3 C4 U1 143.4(5) . . ?
C3 C4 U1 75.8(5) . . ?
C3 C4 Si3 124.2(7) . . ?
C5 C4 U1 75.1(5) . . ?
C5 C4 Si3 121.4(7) . . ?
C5 C4 C3 102.8(8) . . ?
U1 C5 H5 112.7 . . ?
C1 C5 U1 80.4(5) . . ?
C1 C5 C4 113.4(8) . . ?
C1 C5 H5 123.3 . . ?
C4 C5 U1 75.2(5) . . ?
C4 C5 H5 123.3 . . ?
Si1 C6 H6A 109.5 . . ?
Si1 C6 H6B 109.5 . . ?
Si1 C6 H6C 109.5 . . ?
H6A C6 H6B 109.5 . . ?
H6A C6 H6C 109.5 . . ?
H6B C6 H6C 109.5 . . ?
Si1 C7 H7A 109.5 . . ?
Si1 C7 H7B 109.5 . . ?
Si1 C7 H7C 109.5 . . ?
H7A C7 H7B 109.5 . . ?
H7A C7 H7C 109.5 . . ?
H7B C7 H7C 109.5 . . ?
Si1 C8 H8A 109.5 . . ?
Si1 C8 H8B 109.5 . . ?
Si1 C8 H8C 109.5 . . ?
H8A C8 H8B 109.5 . . ?
H8A C8 H8C 109.5 . . ?
H8B C8 H8C 109.5 . . ?
Si2 C9 H9A 109.5 . . ?
Si2 C9 H9B 109.5 . . ?
Si2 C9 H9C 109.5 . . ?
H9A C9 H9B 109.5 . . ?
H9A C9 H9C 109.5 . . ?
H9B C9 H9C 109.5 . . ?
Si2 C10 H10A 109.5 . . ?
Si2 C10 H10B 109.5 . . ?
Si2 C10 H10C 109.5 . . ?
H10A C10 H10B 109.5 . . ?
H10A C10 H10C 109.5 . . ?
H10B C10 H10C 109.5 . . ?
Si2 C11 H11A 109.5 . . ?
Si2 C11 H11B 109.5 . . ?
Si2 C11 H11C 109.5 . . ?
H11A C11 H11B 109.5 . . ?
H11A C11 H11C 109.5 . . ?
H11B C11 H11C 109.5 . . ?
Si3 C12 H12A 109.5 . . ?
Si3 C12 H12B 109.5 . . ?
Si3 C12 H12C 109.5 . . ?
H12A C12 H12B 109.5 . . ?
H12A C12 H12C 109.5 . . ?
H12B C12 H12C 109.5 . . ?
Si3 C13 H13A 109.5 . . ?
Si3 C13 H13B 109.5 . . ?
Si3 C13 H13C 109.5 . . ?
H13A C13 H13B 109.5 . . ?
H13A C13 H13C 109.5 . . ?
H13B C13 H13C 109.5 . . ?
Si3 C14 H14A 109.5 . . ?
Si3 C14 H14B 109.5 . . ?
Si3 C14 H14C 109.5 . . ?
H14A C14 H14B 109.5 . . ?
H14A C14 H14C 109.5 . . ?
H14B C14 H14C 109.5 . . ?
Si4 C15 U1 128.3(4) . . ?
C16 C15 U1 78.5(5) . . ?
C16 C15 Si4 134.1(8) . . ?
C19 C15 U1 75.9(5) . . ?
C19 C15 Si4 114.9(7) . . ?
C19 C15 C16 107.1(8) . . ?
Si5 C16 U1 134.7(4) . . ?
C15 C16 U1 71.5(5) . . ?
C15 C16 Si5 132.5(7) . . ?
C17 C16 U1 75.8(5) . . ?
C17 C16 Si5 117.8(7) . . ?
C17 C16 C15 105.9(8) . . ?
U1 C17 H17 117.1 . . ?
C16 C17 U1 75.1(5) . . ?
C16 C17 H17 124.4 . . ?
C18 C17 U1 75.0(5) . . ?
C18 C17 C16 111.2(8) . . ?
C18 C17 H17 124.4 . . ?
Si6 C18 U1 133.4(4) . . ?
C17 C18 U1 76.1(5) . . ?
C17 C18 Si6 124.0(7) . . ?
C17 C18 C19 104.8(8) . . ?
C19 C18 U1 72.6(5) . . ?
C19 C18 Si6 127.4(7) . . ?
U1 C19 H19 114.8 . . ?
C15 C19 U1 74.5(5) . . ?
C15 C19 C18 110.9(8) . . ?
C15 C19 H19 124.6 . . ?
C18 C19 U1 77.9(5) . . ?
C18 C19 H19 124.6 . . ?
Si4 C20 H20A 109.5 . . ?
Si4 C20 H20B 109.5 . . ?
Si4 C20 H20C 109.5 . . ?
H20A C20 H20B 109.5 . . ?
H20A C20 H20C 109.5 . . ?
H20B C20 H20C 109.5 . . ?
Si4 C21 H21A 109.5 . . ?
Si4 C21 H21B 109.5 . . ?
Si4 C21 H21C 109.5 . . ?
H21A C21 H21B 109.5 . . ?
H21A C21 H21C 109.5 . . ?
H21B C21 H21C 109.5 . . ?
Si4 C22 H22A 109.5 . . ?
Si4 C22 H22B 109.5 . . ?
Si4 C22 H22C 109.5 . . ?
H22A C22 H22B 109.5 . . ?
H22A C22 H22C 109.5 . . ?
H22B C22 H22C 109.5 . . ?
Si5 C23 H23A 109.5 . . ?
Si5 C23 H23B 109.5 . . ?
Si5 C23 H23C 109.5 . . ?
H23A C23 H23B 109.5 . . ?
H23A C23 H23C 109.5 . . ?
H23B C23 H23C 109.5 . . ?
Si5 C24 H24A 109.5 . . ?
Si5 C24 H24B 109.5 . . ?
Si5 C24 H24C 109.5 . . ?
H24A C24 H24B 109.5 . . ?
H24A C24 H24C 109.5 . . ?
H24B C24 H24C 109.5 . . ?
Si5 C25 H25A 109.5 . . ?
Si5 C25 H25B 109.5 . . ?
Si5 C25 H25C 109.5 . . ?
H25A C25 H25B 109.5 . . ?
H25A C25 H25C 109.5 . . ?
H25B C25 H25C 109.5 . . ?
Si6 C26 H26A 109.5 . . ?
Si6 C26 H26B 109.5 . . ?
Si6 C26 H26C 109.5 . . ?
H26A C26 H26B 109.5 . . ?
H26A C26 H26C 109.5 . . ?
H26B C26 H26C 109.5 . . ?
Si6 C27 H27A 109.5 . . ?
Si6 C27 H27B 109.5 . . ?
Si6 C27 H27C 109.5 . . ?
H27A C27 H27B 109.5 . . ?
H27A C27 H27C 109.5 . . ?
H27B C27 H27C 109.5 . . ?
Si6 C28 H28A 109.5 . . ?
Si6 C28 H28B 109.5 . . ?
Si6 C28 H28C 109.5 . . ?
H28A C28 H28B 109.5 . . ?
H28A C28 H28C 109.5 . . ?
H28B C28 H28C 109.5 . . ?
C30 C29 U1 81.2(6) . . ?
C30 C29 C34 127.1(9) . . ?
C34 C29 U1 151.0(6) . . ?
C29 C30 U1 69.0(6) . . ?
C31 C30 U1 84.4(6) . . ?
C31 C30 C29 153.2(10) . . ?
C30 C31 U1 68.2(6) . . ?
C30 C31 C32 174.5(10) . . ?
C32 C31 U1 115.1(6) . . ?
C31 C32 C40 122.2(8) . . ?
C31 C32 C46 114.7(7) . . ?
C40 C32 C46 122.9(8) . . ?
C35 C34 C29 120.7(8) . . ?
C35 C34 C39 118.0(9) . . ?
C39 C34 C29 121.3(8) . . ?
C34 C35 H35 119.1 . . ?
C36 C35 C34 121.8(10) . . ?
C36 C35 H35 119.1 . . ?
C35 C36 H36 120.0 . . ?
C35 C36 C37 119.9(10) . . ?
C37 C36 H36 120.0 . . ?
C36 C37 H37 120.3 . . ?
C38 C37 C36 119.5(10) . . ?
C38 C37 H37 120.3 . . ?
C37 C38 H38 119.7 . . ?
C37 C38 C39 120.6(11) . . ?
C39 C38 H38 119.7 . . ?
C34 C39 C38 120.2(10) . . ?
C34 C39 H39 119.9 . . ?
C38 C39 H39 119.9 . . ?
C41 C40 C32 118.5(7) . . ?
C45 C40 C32 123.7(8) . . ?
C45 C40 C41 117.9(7) . . ?
C40 C41 H41 119.2 . . ?
C42 C41 C40 121.7(8) . . ?
C42 C41 H41 119.2 . . ?
C41 C42 H42 120.3 . . ?
C41 C42 C43 119.4(8) . . ?
C43 C42 H42 120.3 . . ?
C42 C43 H43 120.6 . . ?
C44 C43 C42 118.8(8) . . ?
C44 C43 H43 120.6 . . ?
C43 C44 H44 119.2 . . ?
C45 C44 C43 121.6(8) . . ?
C45 C44 H44 119.2 . . ?
C40 C45 H45 119.6 . . ?
C44 C45 C40 120.7(9) . . ?
C44 C45 H45 119.6 . . ?
O1 C46 C32 106.9(7) . . ?
O1 C46 C47 107.3(7) . . ?
O1 C46 C53 106.6(7) . . ?
C32 C46 C47 112.6(7) . . ?
C32 C46 C53 110.4(8) . . ?
C53 C46 C47 112.7(7) . . ?
C48 C47 C46 123.4(8) . . ?
C48 C47 C52 118.6(9) . . ?
C52 C47 C46 118.0(8) . . ?
C47 C48 H48 119.8 . . ?
C49 C48 C47 120.4(10) . . ?
C49 C48 H48 119.8 . . ?
C48 C49 H49 119.6 . . ?
C50 C49 C48 120.9(10) . . ?
C50 C49 H49 119.6 . . ?
C49 C50 H50 120.2 . . ?
C49 C50 C51 119.5(10) . . ?
C51 C50 H50 120.2 . . ?
C50 C51 H51 119.9 . . ?
C50 C51 C52 120.2(10) . . ?
C52 C51 H51 119.9 . . ?
C47 C52 H52 119.8 . . ?
C51 C52 C47 120.4(9) . . ?
C51 C52 H52 119.8 . . ?
C54 C53 C46 123.8(8) . . ?
C54 C53 C58 117.6(8) . . ?
C58 C53 C46 118.4(8) . . ?
C53 C54 H54 119.6 . . ?
C53 C54 C55 120.8(9) . . ?
C55 C54 H54 119.6 . . ?
C54 C55 H55 119.8 . . ?
C56 C55 C54 120.3(9) . . ?
C56 C55 H55 119.8 . . ?
C55 C56 H56 120.5 . . ?
C55 C56 C57 119.1(8) . . ?
C57 C56 H56 120.5 . . ?
C56 C57 H57 119.8 . . ?
C58 C57 C56 120.5(9) . . ?
C58 C57 H57 119.8 . . ?
C53 C58 H58 119.2 . . ?
C57 C58 C53 121.6(9) . . ?
C57 C58 H58 119.2 . . ?

loop_
_geom_bond_atom_site_label_1
_geom_bond_atom_site_label_2
_geom_bond_distance
_geom_bond_site_symmetry_2
_geom_bond_publ_flag
U1 O1 2.109(5) . ?
U1 C2 2.862(8) . ?
U1 C3 2.795(9) . ?
U1 C4 2.772(10) . ?
U1 C5 2.771(9) . ?
U1 C15 2.767(9) . ?
U1 C16 2.859(8) . ?
U1 C18 2.854(9) . ?
U1 C19 2.785(10) . ?
U1 C29 2.457(10) . ?
U1 C30 2.601(10) . ?
U1 C31 2.789(9) . ?
Si1 C1 1.887(9) . ?
Si1 C6 1.883(10) . ?
Si1 C7 1.878(12) . ?
Si1 C8 1.845(12) . ?
Si2 C2 1.879(10) . ?
Si2 C9 1.877(12) . ?
Si2 C10 1.870(10) . ?
Si2 C11 1.882(9) . ?
Si3 C4 1.849(10) . ?
Si3 C12 1.869(10) . ?
Si3 C13 1.877(11) . ?
Si3 C14 1.879(10) . ?
Si4 C15 1.869(10) . ?
Si4 C20 1.877(10) . ?
Si4 C21 1.883(11) . ?
Si4 C22 1.864(10) . ?
Si5 C16 1.877(9) . ?
Si5 C23 1.877(10) . ?
Si5 C24 1.868(10) . ?
Si5 C25 1.870(10) . ?
Si6 C18 1.880(9) . ?
Si6 C26 1.874(10) . ?
Si6 C27 1.868(10) . ?
Si6 C28 1.882(10) . ?
O1 C46 1.436(11) . ?
C1 C2 1.445(14) . ?
C1 C5 1.406(12) . ?
C2 C3 1.430(12) . ?
C3 H3 0.9300 . ?
C3 C4 1.451(13) . ?
C4 C5 1.425(13) . ?
C5 H5 0.9300 . ?
C6 H6A 0.9600 . ?
C6 H6B 0.9600 . ?
C6 H6C 0.9600 . ?
C7 H7A 0.9600 . ?
C7 H7B 0.9600 . ?
C7 H7C 0.9600 . ?
C8 H8A 0.9600 . ?
C8 H8B 0.9600 . ?
C8 H8C 0.9600 . ?
C9 H9A 0.9600 . ?
C9 H9B 0.9600 . ?
C9 H9C 0.9600 . ?
C10 H10A 0.9600 . ?
C10 H10B 0.9600 . ?
C10 H10C 0.9600 . ?
C11 H11A 0.9600 . ?
C11 H11B 0.9600 . ?
C11 H11C 0.9600 . ?
C12 H12A 0.9600 . ?
C12 H12B 0.9600 . ?
C12 H12C 0.9600 . ?
C13 H13A 0.9600 . ?
C13 H13B 0.9600 . ?
C13 H13C 0.9600 . ?
C14 H14A 0.9600 . ?
C14 H14B 0.9600 . ?
C14 H14C 0.9600 . ?
C15 C16 1.455(13) . ?
C15 C19 1.420(14) . ?
C16 C17 1.436(12) . ?
C17 H17 0.9300 . ?
C17 C18 1.424(13) . ?
C18 C19 1.437(13) . ?
C19 H19 0.9300 . ?
C20 H20A 0.9600 . ?
C20 H20B 0.9600 . ?
C20 H20C 0.9600 . ?
C21 H21A 0.9600 . ?
C21 H21B 0.9600 . ?
C21 H21C 0.9600 . ?
C22 H22A 0.9600 . ?
C22 H22B 0.9600 . ?
C22 H22C 0.9600 . ?
C23 H23A 0.9600 . ?
C23 H23B 0.9600 . ?
C23 H23C 0.9600 . ?
C24 H24A 0.9600 . ?
C24 H24B 0.9600 . ?
C24 H24C 0.9600 . ?
C25 H25A 0.9600 . ?
C25 H25B 0.9600 . ?
C25 H25C 0.9600 . ?
C26 H26A 0.9600 . ?
C26 H26B 0.9600 . ?
C26 H26C 0.9600 . ?
C27 H27A 0.9600 . ?
C27 H27B 0.9600 . ?
C27 H27C 0.9600 . ?
C28 H28A 0.9600 . ?
C28 H28B 0.9600 . ?
C28 H28C 0.9600 . ?
C29 C30 1.307(13) . ?
C29 C34 1.491(13) . ?
C30 C31 1.290(13) . ?
C31 C32 1.337(12) . ?
C32 C40 1.490(11) . ?
C32 C46 1.536(12) . ?
C34 C35 1.393(14) . ?
C34 C39 1.397(13) . ?
C35 H35 0.9300 . ?
C35 C36 1.366(14) . ?
C36 H36 0.9300 . ?
C36 C37 1.400(17) . ?
C37 H37 0.9300 . ?
C37 C38 1.366(18) . ?
C38 H38 0.9300 . ?
C38 C39 1.399(15) . ?
C39 H39 0.9300 . ?
C40 C41 1.403(12) . ?
C40 C45 1.398(12) . ?
C41 H41 0.9300 . ?
C41 C42 1.387(13) . ?
C42 H42 0.9300 . ?
C42 C43 1.408(13) . ?
C43 H43 0.9300 . ?
C43 C44 1.388(13) . ?
C44 H44 0.9300 . ?
C44 C45 1.372(13) . ?
C45 H45 0.9300 . ?
C46 C47 1.541(12) . ?
C46 C53 1.538(12) . ?
C47 C48 1.394(14) . ?
C47 C52 1.397(12) . ?
C48 H48 0.9300 . ?
C48 C49 1.392(14) . ?
C49 H49 0.9300 . ?
C49 C50 1.371(16) . ?
C50 H50 0.9300 . ?
C50 C51 1.391(16) . ?
C51 H51 0.9300 . ?
C51 C52 1.395(13) . ?
C52 H52 0.9300 . ?
C53 C54 1.386(13) . ?
C53 C58 1.403(13) . ?
C54 H54 0.9300 . ?
C54 C55 1.403(13) . ?
C55 H55 0.9300 . ?
C55 C56 1.369(13) . ?
C56 H56 0.9300 . ?
C56 C57 1.402(14) . ?
C57 H57 0.9300 . ?
C57 C58 1.356(13) . ?
C58 H58 0.9300 . ?
